data_9010845
loop_
_publ_author_name
'Krause, W.'
'Effenberger, H.'
'Bernhardt, H.-J.'
'Medenbach, O.'

_publ_section_title
;Skorpionite, Ca3Zn2(PO4)2CO3(OH)2*H2O, a new mineral from Namibia:
 description and crystal structure Locality: near Rosh Pinah mine, Luderitz
 district, Karas region, Namibia, Africa
;
_journal_name_full 'European Journal of Mineralogy'
_journal_page_first 271
_journal_page_last 280
_journal_paper_doi 10.1127/0935-1221/2008/0020-1789
_journal_volume 20
_journal_year 2008
_chemical_formula_sum 'C H4 Ca3 O14 P2 Zn2'
_chemical_name_mineral Skorpionite
_space_group_IT_number 15
_symmetry_space_group_name_Hall '-C 2yc'
_symmetry_space_group_name_H-M 'C 1 2/c 1'
_cell_angle_alpha 90
_cell_angle_beta 92.73
_cell_angle_gamma 90
_cell_formula_units_Z 4
_cell_length_a 19.045
_cell_length_b 9.320
_cell_length_c 6.525
_cell_volume 1156.869
_database_code_amcsd 0007259
_exptl_crystal_density_diffrn 3.175
_cod_depositor_comments
;
 Adding the _atom_site_type_symbol data item.

 Antanas Vaitkus,
 2017-02-17
;
_cod_original_formula_sum 'Zn2 Ca3 P2 C O14 H4'
_cod_database_code 9010845

loop_
_symmetry_equiv_pos_as_xyz
x,y,z
1/2+x,1/2+y,z
x,-y,1/2+z
1/2+x,1/2-y,1/2+z
-x,y,1/2-z
1/2-x,1/2+y,1/2-z
-x,-y,-z
1/2-x,1/2-y,-z

loop_
_atom_site_aniso_label
_atom_site_aniso_U_11
_atom_site_aniso_U_22
_atom_site_aniso_U_33
_atom_site_aniso_U_12
_atom_site_aniso_U_13
_atom_site_aniso_U_23
Zn 0.01380 0.01906 0.01365 -0.00242 0.00023 0.00474
Ca1 0.01049 0.01400 0.01221 0.00000 0.00018 0.00000
Ca2 0.01232 0.01235 0.01180 0.00026 0.00120 0.00159
P 0.01002 0.01247 0.00924 -0.00065 0.00058 0.00006
C 0.01340 0.01370 0.01380 0.00000 0.00310 0.00000
O1p 0.01480 0.02120 0.01180 -0.00460 -0.00050 -0.00240
O2p 0.01250 0.01450 0.01950 0.00060 0.00280 -0.00100
O3p 0.01110 0.01880 0.01460 -0.00180 0.00200 0.00230
O4p 0.01750 0.01590 0.01150 -0.00020 -0.00190 0.00180
O1c 0.02090 0.01240 0.03900 0.00000 0.01090 0.00000
O2c 0.01610 0.01840 0.01280 -0.00230 0.00250 0.00170
O-h 0.01220 0.01520 0.01190 0.00130 0.00110 -0.00160
Ow1 0.06300 0.00800 0.02800 0.00500 -0.01100 -0.00800
Ow2 0.04600 0.02700 0.01600 0.00100 0.00900 0.00100

loop_
_atom_site_label
_atom_site_type_symbol
_atom_site_fract_x
_atom_site_fract_y
_atom_site_fract_z
_atom_site_occupancy
_atom_site_U_iso_or_equiv
_atom_site_attached_hydrogens
Zn Zn 0.17069 0.04391 0.41120 1.00000 0.01552 0
Ca1 Ca 0.00000 0.59791 0.25000 1.00000 0.01225 0
Ca2 Ca 0.16419 0.33537 0.12171 1.00000 0.01213 0
P P 0.17804 0.66662 0.15062 1.00000 0.01057 0
C C 0.00000 0.28180 0.25000 1.00000 0.01360 0
O1p O 0.21612 0.76680 0.30300 1.00000 0.01600 0
O2p O 0.22778 0.55013 0.06900 1.00000 0.01540 0
O3p O 0.12142 0.58406 0.26290 1.00000 0.01480 0
O4p O 0.14517 0.74825 -0.03520 1.00000 0.01500 0
O1c O 0.00000 0.14635 0.25000 1.00000 0.02380 0
O2c O 0.02937 0.35493 0.10680 1.00000 0.01570 0
O-h O 0.13476 0.07351 0.12470 1.00000 0.01310 0
Ow1 O 0.00000 0.85000 0.20100 0.25000 0.03300 0
Ow2 O 0.01100 0.84800 0.21600 0.25000 0.03000 0
Hh H 0.09280 0.08200 0.13400 1.00000 0.00200 0
Hw1 H 0.00000 0.92400 0.25000 1.00000 0.01800 0
Hw2 H 0.00200 0.85100 0.06600 0.50000 0.01800 0

loop_
_cod_changelog_entry_id
_cod_changelog_entry_author
_cod_changelog_entry_date
_cod_changelog_entry_text
1
;cod-tools version 3.8.0
Id: cif_guess_AMCSD_atom_types 9581 2023-05-17 12:35:41Z saulius
;
2023-05-18T08:43:35+03:00
;Derived hydrogen counts
from atom names that follow the AMCSD naming convention
(Wat == water, O-H == hydroxyl).
;
2
;cod-tools version 3.10.1
Id: cif_fix_AMCSD_aniso_labels 10200 2024-08-01 14:09:44Z saulius
;
2024-08-02T12:21:35+03:00
;Changed the following '_atom_site_aniso_label' values:
'Oh' -> 'O-h'
;
